data_8102663
loop_
_publ_author_name
'Min Hu'
'Rui Wang'

_publ_section_title
;
 Crystal structure of diaquabis[(4,4'-azopyridine)-(hydrogen
 2,3-naphthalenedicarboxylato))zinc(II)], Zn(H2O)2(C10N4H8)2(C12H7O4)2
;
_journal_issue 2
_journal_name_full 'Zeitschrift f\"ur Kristallographie - New Crystal Structures'
_journal_page_first 265
_journal_volume 225
_journal_year 2010
_chemical_formula_sum 'C44 H34 N8 O10 Zn'
_chemical_formula_weight 900.18
_chemical_name_systematic
; 
diaqua-bis((4,4'-azopyridine)-(2,3-Naphthalenedicarboxylic
acid))zinc(II)], Zn(C~12~H~7~O~4~)~2~(C~10~N~4~H~8~)~2~(H~2~O)~2~
;
_space_group_IT_number 2
_symmetry_cell_setting triclinic
_symmetry_space_group_name_Hall '-P 1'
_symmetry_space_group_name_H-M 'P -1'
_atom_sites_solution_hydrogens geom
_atom_sites_solution_primary direct
_atom_sites_solution_secondary difmap
_audit_creation_method SHELXL-97
_audit_update_record
;
2010-01-06 # Formatted by publCIF
;
_cell_angle_alpha 91.624(5)
_cell_angle_beta 94.070(5)
_cell_angle_gamma 94.618(5)
_cell_formula_units_Z 1
_cell_length_a 7.1739(5)
_cell_length_b 10.1771(6)
_cell_length_c 13.5367(9)
_cell_measurement_reflns_used 2374
_cell_measurement_temperature 293(2)
_cell_measurement_theta_max 28.2138
_cell_measurement_theta_min 3.3179
_cell_volume 982.04(11)
_computing_cell_refinement
;
CrysAlisPro, Oxford Diffraction Ltd.,
Version 1.171.33.41 (release 06-05-2009 CrysAlis171 .NET)
(compiled May  6 2009,17:20:42)
;
_computing_data_collection
;
CrysAlisPro, Oxford Diffraction Ltd.,
Version 1.171.33.41 (release 06-05-2009 CrysAlis171 .NET)
(compiled May  6 2009,17:20:42)
;
_computing_data_reduction
;
CrysAlisPro, Oxford Diffraction Ltd.,
Version 1.171.33.41 (release 06-05-2009 CrysAlis171 .NET)
(compiled May  6 2009,17:20:42)
;
_computing_molecular_graphics 'Bruker SHELXTL'
_computing_publication_material 'Bruker SHELXTL'
_computing_structure_refinement 'SHELXL-97 (Sheldrick, 1997)'
_computing_structure_solution 'SHELXS-97 (Sheldrick, 1990)'
_diffrn_ambient_temperature 293(2)
_diffrn_detector_area_resol_mean 16.2542
_diffrn_measured_fraction_theta_full 0.996
_diffrn_measured_fraction_theta_max 0.996
_diffrn_measurement_device_type 'Xcalibur, Eos, Gemini'
_diffrn_measurement_method 'phi and omega scans'
_diffrn_radiation_monochromator graphite
_diffrn_radiation_source 'Enhance (Mo) X-ray Source'
_diffrn_radiation_type MoK\a
_diffrn_radiation_wavelength 0.71073
_diffrn_reflns_av_R_equivalents 0.0302
_diffrn_reflns_av_sigmaI/netI 0.0863
_diffrn_reflns_limit_h_max 6
_diffrn_reflns_limit_h_min -8
_diffrn_reflns_limit_k_max 11
_diffrn_reflns_limit_k_min -12
_diffrn_reflns_limit_l_max 16
_diffrn_reflns_limit_l_min -16
_diffrn_reflns_number 6773
_diffrn_reflns_theta_full 25.00
_diffrn_reflns_theta_max 25.00
_diffrn_reflns_theta_min 3.33
_diffrn_standards_number 0
_exptl_absorpt_coefficient_mu 0.699
_exptl_absorpt_correction_T_max 0.9208
_exptl_absorpt_correction_T_min 0.8728
_exptl_absorpt_correction_type multi-scan
_exptl_absorpt_process_details sadabs
_exptl_crystal_colour yellow
_exptl_crystal_density_diffrn 1.522
_exptl_crystal_density_method 'not measured'
_exptl_crystal_description block
_exptl_crystal_F_000 464
_exptl_crystal_size_max 0.20
_exptl_crystal_size_mid 0.14
_exptl_crystal_size_min 0.12
_refine_diff_density_max 0.777
_refine_diff_density_min -0.293
_refine_diff_density_rms 0.056
_refine_ls_extinction_method none
_refine_ls_goodness_of_fit_ref 1.088
_refine_ls_hydrogen_treatment constr
_refine_ls_matrix_type full
_refine_ls_number_parameters 286
_refine_ls_number_reflns 3455
_refine_ls_number_restraints 0
_refine_ls_restrained_S_all 1.088
_refine_ls_R_factor_all 0.0726
_refine_ls_R_factor_gt 0.0442
_refine_ls_shift/su_max 0.000
_refine_ls_shift/su_mean 0.000
_refine_ls_structure_factor_coef Fsqd
_refine_ls_weighting_details 'calc w=1/[\s^2^(Fo^2^)+(0.0241P)^2^+0.0000P] where P=(Fo^2^+2Fc^2^)/3'
_refine_ls_weighting_scheme calc
_refine_ls_wR_factor_gt 0.0786
_refine_ls_wR_factor_ref 0.0815
_reflns_number_gt 2291
_reflns_number_total 3455
_reflns_threshold_expression i>2sigma(I)
_cod_data_source_file 1267-2913.cff
_cod_data_source_block 1
_cod_depositor_comments
;
The following automatic conversions were performed:
'_symmetry_cell_setting' value 'Triclinic' changed to 'triclinic'
according to '/home/saulius/struct/CIF-dictionaries/cif_core.dic'
dictionary named 'cif_core.dic' version 2.4.1 from 2010-06-29.

Automatic conversion script
Id: cif_fix_enum 1555 2011-01-17 13:19:09Z saulius 
;
_cod_original_sg_symbol_H-M P-1
_cod_database_code 8102663

loop_
_symmetry_equiv_pos_as_xyz
'x, y, z'
'-x, -y, -z'

loop_
_atom_site_label
_atom_site_type_symbol
_atom_site_fract_x
_atom_site_fract_y
_atom_site_fract_z
_atom_site_U_iso_or_equiv
_atom_site_adp_type
_atom_site_occupancy
_atom_site_symmetry_multiplicity
_atom_site_calc_flag
_atom_site_refinement_flags
_atom_site_disorder_assembly
_atom_site_disorder_group
Zn1 Zn 0.0000 1.0000 0.5000 0.03087(19) Uani 1 2 d S . .
C1 C 0.2818(5) 0.8911(3) 0.6527(2) 0.0284(8) Uani 1 1 d . . .
C2 C 0.3182(4) 0.7689(3) 0.7117(2) 0.0256(8) Uani 1 1 d . . .
C3 C 0.3566(4) 0.6590(3) 0.6596(2) 0.0335(8) Uani 1 1 d . . .
H3A H 0.3608 0.6628 0.5912 0.040 Uiso 1 1 calc R . .
C4 C 0.3904(4) 0.5388(3) 0.7061(2) 0.0301(8) Uani 1 1 d . . .
C5 C 0.4266(5) 0.4232(3) 0.6528(3) 0.0430(10) Uani 1 1 d . . .
H5A H 0.4299 0.4246 0.5843 0.052 Uiso 1 1 calc R . .
C6 C 0.4566(5) 0.3100(3) 0.7002(3) 0.0497(10) Uani 1 1 d . . .
H6A H 0.4785 0.2345 0.6640 0.060 Uiso 1 1 calc R . .
C7 C 0.4545(5) 0.3071(3) 0.8027(3) 0.0534(11) Uani 1 1 d . . .
H7A H 0.4763 0.2296 0.8347 0.064 Uiso 1 1 calc R . .
C8 C 0.4210(5) 0.4163(3) 0.8565(3) 0.0449(10) Uani 1 1 d . . .
H8A H 0.4202 0.4127 0.9251 0.054 Uiso 1 1 calc R . .
C9 C 0.3874(4) 0.5349(3) 0.8096(2) 0.0307(8) Uani 1 1 d . . .
C10 C 0.3518(4) 0.6503(3) 0.8624(2) 0.0299(8) Uani 1 1 d . . .
H10A H 0.3514 0.6484 0.9310 0.036 Uiso 1 1 calc R . .
C11 C 0.3178(4) 0.7657(3) 0.8165(2) 0.0263(8) Uani 1 1 d . . .
C12 C 0.2819(4) 0.8854(3) 0.8758(2) 0.0291(8) Uani 1 1 d . . .
C13 C 0.0190(5) 0.8408(3) 0.3061(3) 0.0406(9) Uani 1 1 d . . .
H13A H 0.0012 0.9222 0.2790 0.049 Uiso 1 1 calc R . .
C14 C 0.0449(5) 0.7363(3) 0.2426(3) 0.0443(10) Uani 1 1 d . . .
H14A H 0.0468 0.7480 0.1748 0.053 Uiso 1 1 calc R . .
C15 C 0.0676(5) 0.6157(3) 0.2810(3) 0.0378(9) Uani 1 1 d . . .
C16 C 0.0641(5) 0.6032(3) 0.3822(3) 0.0437(10) Uani 1 1 d . . .
H16A H 0.0796 0.5223 0.4105 0.052 Uiso 1 1 calc R . .
C17 C 0.0373(5) 0.7120(3) 0.4406(3) 0.0408(9) Uani 1 1 d . . .
H17A H 0.0323 0.7024 0.5085 0.049 Uiso 1 1 calc R . .
C18 C 0.1835(5) 0.1897(3) 0.0307(3) 0.0466(10) Uani 1 1 d . . .
H18A H 0.1711 0.1885 -0.0382 0.056 Uiso 1 1 calc R . .
C19 C 0.1441(5) 0.3029(3) 0.0822(3) 0.0455(10) Uani 1 1 d . . .
H19A H 0.1074 0.3764 0.0490 0.055 Uiso 1 1 calc R . .
C20 C 0.1613(5) 0.3023(3) 0.1849(3) 0.0376(9) Uani 1 1 d . . .
C21 C 0.2148(5) 0.1930(3) 0.2307(2) 0.0403(9) Uani 1 1 d . . .
H21A H 0.2240 0.1896 0.2994 0.048 Uiso 1 1 calc R . .
C22 C 0.2550(5) 0.0875(3) 0.1728(3) 0.0407(9) Uani 1 1 d . . .
H22A H 0.2969 0.0142 0.2044 0.049 Uiso 1 1 calc R . .
N1 N 0.0181(4) 0.8316(2) 0.40354(19) 0.0316(7) Uani 1 1 d . . .
N2 N 0.0947(4) 0.5095(3) 0.2096(2) 0.0475(8) Uani 1 1 d . . .
N3 N 0.1284(4) 0.4111(3) 0.2527(2) 0.0475(8) Uani 1 1 d . . .
N4 N 0.2377(4) 0.0835(2) 0.0749(2) 0.0362(7) Uani 1 1 d . . .
O1 O 0.1153(3) 0.89765(18) 0.61902(14) 0.0315(6) Uani 1 1 d . . .
O1W O 0.2793(3) 1.08768(19) 0.47513(15) 0.0411(6) Uani 1 1 d . . .
H1WA H 0.3256 1.0519 0.5262 0.049 Uiso 1 1 d R . .
H1WB H 0.3496 1.0726 0.4288 0.049 Uiso 1 1 d R . .
O2 O 0.4190(3) 0.9683(2) 0.63585(15) 0.0376(6) Uani 1 1 d . . .
O3 O 0.2410(3) 0.9867(2) 0.83926(15) 0.0476(7) Uani 1 1 d . . .
O4 O 0.3026(3) 0.86983(19) 0.97186(15) 0.0454(7) Uani 1 1 d . . .
H4A H 0.2812 0.9380 1.0012 0.068 Uiso 1 1 calc R . .

loop_
_atom_site_aniso_label
_atom_site_aniso_U_11
_atom_site_aniso_U_22
_atom_site_aniso_U_33
_atom_site_aniso_U_23
_atom_site_aniso_U_13
_atom_site_aniso_U_12
Zn1 0.0373(4) 0.0255(3) 0.0302(4) -0.0034(3) -0.0013(3) 0.0100(3)
C1 0.039(3) 0.0261(18) 0.0215(18) -0.0063(15) 0.0026(17) 0.0123(18)
C2 0.028(2) 0.0244(17) 0.0240(19) -0.0034(14) -0.0018(14) 0.0044(14)
C3 0.040(2) 0.0322(18) 0.0280(19) -0.0039(16) -0.0032(16) 0.0096(16)
C4 0.022(2) 0.0267(18) 0.040(2) -0.0069(16) -0.0057(16) 0.0064(15)
C5 0.044(3) 0.035(2) 0.050(2) -0.0182(18) -0.0015(19) 0.0093(17)
C6 0.045(3) 0.025(2) 0.078(3) -0.015(2) -0.002(2) 0.0089(17)
C7 0.049(3) 0.025(2) 0.086(3) 0.006(2) -0.003(2) 0.0086(18)
C8 0.051(3) 0.0289(19) 0.055(2) 0.0070(18) -0.0053(19) 0.0062(18)
C9 0.025(2) 0.0230(17) 0.044(2) 0.0008(16) -0.0039(16) 0.0039(15)
C10 0.034(2) 0.0285(18) 0.0269(19) -0.0032(15) -0.0011(15) 0.0025(15)
C11 0.024(2) 0.0219(17) 0.032(2) -0.0013(15) -0.0024(15) 0.0025(14)
C12 0.032(2) 0.0329(19) 0.022(2) -0.0055(16) 0.0001(15) 0.0043(16)
C13 0.051(3) 0.0316(19) 0.041(2) -0.0008(18) 0.0022(19) 0.0132(17)
C14 0.052(3) 0.046(2) 0.036(2) -0.0066(18) 0.0010(18) 0.0157(19)
C15 0.033(2) 0.035(2) 0.045(2) -0.0159(19) 0.0022(18) 0.0073(17)
C16 0.052(3) 0.0234(18) 0.056(3) 0.0003(18) 0.001(2) 0.0070(17)
C17 0.051(3) 0.0320(19) 0.040(2) -0.0030(17) 0.0007(18) 0.0063(17)
C18 0.059(3) 0.046(2) 0.034(2) -0.0098(19) 0.0014(19) 0.007(2)
C19 0.052(3) 0.032(2) 0.054(3) -0.0004(19) 0.003(2) 0.0098(18)
C20 0.029(2) 0.035(2) 0.047(2) -0.0198(18) 0.0100(17) -0.0033(16)
C21 0.045(3) 0.040(2) 0.036(2) -0.0077(18) 0.0086(18) 0.0029(18)
C22 0.048(3) 0.035(2) 0.041(2) -0.0036(18) 0.0132(19) 0.0044(18)
N1 0.0393(19) 0.0229(15) 0.0334(18) -0.0038(13) 0.0013(14) 0.0104(13)
N2 0.049(2) 0.0415(18) 0.052(2) -0.0012(16) 0.0037(16) 0.0081(16)
N3 0.044(2) 0.0464(18) 0.052(2) -0.0035(16) 0.0045(16) 0.0061(16)
N4 0.041(2) 0.0311(15) 0.0358(19) -0.0091(14) 0.0062(14) 0.0028(14)
O1 0.0335(16) 0.0303(12) 0.0316(13) 0.0008(10) -0.0017(11) 0.0110(11)
O1W 0.0402(16) 0.0481(14) 0.0365(14) 0.0098(11) 0.0041(11) 0.0092(12)
O2 0.0392(17) 0.0373(13) 0.0361(14) 0.0071(11) 0.0018(12) 0.0000(12)
O3 0.082(2) 0.0281(13) 0.0341(14) -0.0042(11) -0.0021(13) 0.0222(13)
O4 0.079(2) 0.0296(13) 0.0290(14) -0.0071(11) 0.0061(13) 0.0161(12)

loop_
_atom_type_symbol
_atom_type_description
_atom_type_scat_dispersion_real
_atom_type_scat_dispersion_imag
_atom_type_scat_source
C C 0.0033 0.0016 'International Tables Vol C Tables 4.2.6.8 and 6.1.1.4'
H H 0.0000 0.0000 'International Tables Vol C Tables 4.2.6.8 and 6.1.1.4'
N N 0.0061 0.0033 'International Tables Vol C Tables 4.2.6.8 and 6.1.1.4'
O O 0.0106 0.0060 'International Tables Vol C Tables 4.2.6.8 and 6.1.1.4'
Zn Zn 0.2839 1.4301 'International Tables Vol C Tables 4.2.6.8 and 6.1.1.4'

loop_
_geom_angle_atom_site_label_1
_geom_angle_atom_site_label_2
_geom_angle_atom_site_label_3
_geom_angle
_geom_angle_site_symmetry_1
_geom_angle_site_symmetry_3
_geom_angle_publ_flag
O1 Zn1 O1 180.000(1) . 2_576 ?
O1 Zn1 N1 90.20(8) . 2_576 ?
O1 Zn1 N1 89.80(8) 2_576 2_576 ?
O1 Zn1 N1 89.80(8) . . ?
O1 Zn1 N1 90.20(8) 2_576 . ?
N1 Zn1 N1 180.000(1) 2_576 . ?
O1 Zn1 O1W 89.58(8) . . ?
O1 Zn1 O1W 90.42(8) 2_576 . ?
N1 Zn1 O1W 85.62(9) 2_576 . ?
N1 Zn1 O1W 94.38(9) . . ?
O1 Zn1 O1W 90.42(8) . 2_576 ?
O1 Zn1 O1W 89.58(8) 2_576 2_576 ?
N1 Zn1 O1W 94.38(9) 2_576 2_576 ?
N1 Zn1 O1W 85.62(9) . 2_576 ?
O1W Zn1 O1W 180.00(9) . 2_576 ?
O2 C1 O1 126.3(3) . . ?
O2 C1 C2 118.1(3) . . ?
O1 C1 C2 115.3(3) . . ?
C3 C2 C11 119.3(3) . . ?
C3 C2 C1 117.1(3) . . ?
C11 C2 C1 123.6(2) . . ?
C2 C3 C4 122.4(3) . . ?
C2 C3 H3A 118.8 . . ?
C4 C3 H3A 118.8 . . ?
C9 C4 C5 118.6(3) . . ?
C9 C4 C3 118.4(3) . . ?
C5 C4 C3 123.0(3) . . ?
C6 C5 C4 121.1(3) . . ?
C6 C5 H5A 119.5 . . ?
C4 C5 H5A 119.5 . . ?
C5 C6 C7 120.1(3) . . ?
C5 C6 H6A 120.0 . . ?
C7 C6 H6A 120.0 . . ?
C8 C7 C6 120.7(3) . . ?
C8 C7 H7A 119.7 . . ?
C6 C7 H7A 119.7 . . ?
C7 C8 C9 120.7(3) . . ?
C7 C8 H8A 119.6 . . ?
C9 C8 H8A 119.6 . . ?
C10 C9 C4 118.4(3) . . ?
C10 C9 C8 122.7(3) . . ?
C4 C9 C8 118.9(3) . . ?
C11 C10 C9 122.6(3) . . ?
C11 C10 H10A 118.7 . . ?
C9 C10 H10A 118.7 . . ?
C10 C11 C2 118.9(3) . . ?
C10 C11 C12 120.5(3) . . ?
C2 C11 C12 120.6(2) . . ?
O3 C12 O4 123.5(3) . . ?
O3 C12 C11 123.3(3) . . ?
O4 C12 C11 113.1(3) . . ?
N1 C13 C14 123.6(3) . . ?
N1 C13 H13A 118.2 . . ?
C14 C13 H13A 118.2 . . ?
C15 C14 C13 118.9(3) . . ?
C15 C14 H14A 120.6 . . ?
C13 C14 H14A 120.6 . . ?
C14 C15 C16 118.4(3) . . ?
C14 C15 N2 116.0(3) . . ?
C16 C15 N2 125.6(3) . . ?
C17 C16 C15 119.2(3) . . ?
C17 C16 H16A 120.4 . . ?
C15 C16 H16A 120.4 . . ?
N1 C17 C16 122.7(3) . . ?
N1 C17 H17A 118.7 . . ?
C16 C17 H17A 118.7 . . ?
N4 C18 C19 123.1(3) . . ?
N4 C18 H18A 118.4 . . ?
C19 C18 H18A 118.4 . . ?
C20 C19 C18 117.6(3) . . ?
C20 C19 H19A 121.2 . . ?
C18 C19 H19A 121.2 . . ?
C21 C20 C19 119.5(3) . . ?
C21 C20 N3 114.2(3) . . ?
C19 C20 N3 126.3(3) . . ?
C20 C21 C22 118.2(3) . . ?
C20 C21 H21A 120.9 . . ?
C22 C21 H21A 120.9 . . ?
N4 C22 C21 124.0(3) . . ?
N4 C22 H22A 118.0 . . ?
C21 C22 H22A 118.0 . . ?
C13 N1 C17 117.1(3) . . ?
C13 N1 Zn1 122.2(2) . . ?
C17 N1 Zn1 120.7(2) . . ?
N3 N2 C15 109.9(3) . . ?
N2 N3 C20 112.3(3) . . ?
C22 N4 C18 117.5(3) . . ?
C1 O1 Zn1 131.5(2) . . ?
Zn1 O1W H1WA 91.0 . . ?
Zn1 O1W H1WB 129.9 . . ?
H1WA O1W H1WB 106.5 . . ?
C12 O4 H4A 109.5 . . ?

loop_
_geom_bond_atom_site_label_1
_geom_bond_atom_site_label_2
_geom_bond_distance
_geom_bond_site_symmetry_2
_geom_bond_publ_flag
Zn1 O1 2.0999(18) . ?
Zn1 O1 2.0999(18) 2_576 ?
Zn1 N1 2.143(2) 2_576 ?
Zn1 N1 2.143(2) . ?
Zn1 O1W 2.179(2) . ?
Zn1 O1W 2.179(2) 2_576 ?
C1 O2 1.246(4) . ?
C1 O1 1.256(4) . ?
C1 C2 1.527(4) . ?
C2 C3 1.362(4) . ?
C2 C11 1.420(4) . ?
C3 C4 1.421(4) . ?
C3 H3A 0.9300 . ?
C4 C9 1.406(4) . ?
C4 C5 1.414(4) . ?
C5 C6 1.358(4) . ?
C5 H5A 0.9300 . ?
C6 C7 1.389(5) . ?
C6 H6A 0.9300 . ?
C7 C8 1.358(4) . ?
C7 H7A 0.9300 . ?
C8 C9 1.409(4) . ?
C8 H8A 0.9300 . ?
C9 C10 1.407(4) . ?
C10 C11 1.376(4) . ?
C10 H10A 0.9300 . ?
C11 C12 1.490(4) . ?
C12 O3 1.204(3) . ?
C12 O4 1.314(3) . ?
C13 N1 1.325(4) . ?
C13 C14 1.381(4) . ?
C13 H13A 0.9300 . ?
C14 C15 1.364(4) . ?
C14 H14A 0.9300 . ?
C15 C16 1.381(4) . ?
C15 N2 1.463(4) . ?
C16 C17 1.376(4) . ?
C16 H16A 0.9300 . ?
C17 N1 1.342(3) . ?
C17 H17A 0.9300 . ?
C18 N4 1.322(4) . ?
C18 C19 1.388(4) . ?
C18 H18A 0.9300 . ?
C19 C20 1.387(4) . ?
C19 H19A 0.9300 . ?
C20 C21 1.358(4) . ?
C20 N3 1.464(4) . ?
C21 C22 1.372(4) . ?
C21 H21A 0.9300 . ?
C22 N4 1.321(4) . ?
C22 H22A 0.9300 . ?
N2 N3 1.206(3) . ?
O1W H1WA 0.8500 . ?
O1W H1WB 0.8501 . ?
O4 H4A 0.8200 . ?

loop_
_geom_torsion_atom_site_label_1
_geom_torsion_atom_site_label_2
_geom_torsion_atom_site_label_3
_geom_torsion_atom_site_label_4
_geom_torsion
_geom_torsion_site_symmetry_1
_geom_torsion_site_symmetry_2
_geom_torsion_site_symmetry_3
_geom_torsion_site_symmetry_4
_geom_torsion_publ_flag
O2 C1 C2 C3 -87.8(4) . . . . ?
O1 C1 C2 C3 86.7(4) . . . . ?
O2 C1 C2 C11 90.8(4) . . . . ?
O1 C1 C2 C11 -94.7(4) . . . . ?
C11 C2 C3 C4 2.2(5) . . . . ?
C1 C2 C3 C4 -179.2(3) . . . . ?
C2 C3 C4 C9 -1.2(5) . . . . ?
C2 C3 C4 C5 178.6(3) . . . . ?
C9 C4 C5 C6 0.4(5) . . . . ?
C3 C4 C5 C6 -179.4(3) . . . . ?
C4 C5 C6 C7 -0.9(5) . . . . ?
C5 C6 C7 C8 0.6(6) . . . . ?
C6 C7 C8 C9 0.1(6) . . . . ?
C5 C4 C9 C10 179.8(3) . . . . ?
C3 C4 C9 C10 -0.3(4) . . . . ?
C5 C4 C9 C8 0.2(4) . . . . ?
C3 C4 C9 C8 -179.9(3) . . . . ?
C7 C8 C9 C10 179.9(3) . . . . ?
C7 C8 C9 C4 -0.5(5) . . . . ?
C4 C9 C10 C11 0.9(5) . . . . ?
C8 C9 C10 C11 -179.5(3) . . . . ?
C9 C10 C11 C2 0.1(5) . . . . ?
C9 C10 C11 C12 -179.7(3) . . . . ?
C3 C2 C11 C10 -1.6(4) . . . . ?
C1 C2 C11 C10 179.9(3) . . . . ?
C3 C2 C11 C12 178.2(3) . . . . ?
C1 C2 C11 C12 -0.4(5) . . . . ?
C10 C11 C12 O3 -175.7(3) . . . . ?
C2 C11 C12 O3 4.5(5) . . . . ?
C10 C11 C12 O4 5.4(4) . . . . ?
C2 C11 C12 O4 -174.3(3) . . . . ?
N1 C13 C14 C15 1.2(6) . . . . ?
C13 C14 C15 C16 -0.1(5) . . . . ?
C13 C14 C15 N2 -179.9(3) . . . . ?
C14 C15 C16 C17 0.2(5) . . . . ?
N2 C15 C16 C17 180.0(3) . . . . ?
C15 C16 C17 N1 -1.4(5) . . . . ?
N4 C18 C19 C20 -0.7(5) . . . . ?
C18 C19 C20 C21 -0.1(5) . . . . ?
C18 C19 C20 N3 179.4(3) . . . . ?
C19 C20 C21 C22 1.7(5) . . . . ?
N3 C20 C21 C22 -177.8(3) . . . . ?
C20 C21 C22 N4 -2.8(5) . . . . ?
C14 C13 N1 C17 -2.4(5) . . . . ?
C14 C13 N1 Zn1 174.9(3) . . . . ?
C16 C17 N1 C13 2.4(5) . . . . ?
C16 C17 N1 Zn1 -174.8(3) . . . . ?
O1 Zn1 N1 C13 -158.8(3) . . . . ?
O1 Zn1 N1 C13 21.2(3) 2_576 . . . ?
N1 Zn1 N1 C13 -12(100) 2_576 . . . ?
O1W Zn1 N1 C13 -69.2(3) . . . . ?
O1W Zn1 N1 C13 110.8(3) 2_576 . . . ?
O1 Zn1 N1 C17 18.3(2) . . . . ?
O1 Zn1 N1 C17 -161.7(2) 2_576 . . . ?
N1 Zn1 N1 C17 165(100) 2_576 . . . ?
O1W Zn1 N1 C17 107.9(2) . . . . ?
O1W Zn1 N1 C17 -72.1(2) 2_576 . . . ?
C14 C15 N2 N3 174.4(3) . . . . ?
C16 C15 N2 N3 -5.4(5) . . . . ?
C15 N2 N3 C20 -178.6(3) . . . . ?
C21 C20 N3 N2 174.9(3) . . . . ?
C19 C20 N3 N2 -4.6(5) . . . . ?
C21 C22 N4 C18 2.0(5) . . . . ?
C19 C18 N4 C22 -0.2(5) . . . . ?
O2 C1 O1 Zn1 17.0(4) . . . . ?
C2 C1 O1 Zn1 -157.00(18) . . . . ?
O1 Zn1 O1 C1 61(100) 2_576 . . . ?
N1 Zn1 O1 C1 -88.9(3) 2_576 . . . ?
N1 Zn1 O1 C1 91.1(3) . . . . ?
O1W Zn1 O1 C1 -3.2(2) . . . . ?
O1W Zn1 O1 C1 176.8(2) 2_576 . . . ?
